data_4134120
loop_
_publ_author_name
'Zhang, Qian'
'Zhang, Yan-E'
'Tong, Shuo'
'Wang, Mei-Xiang'

_publ_section_title
;
 Hydrocarbon Belts with Truncated Cone Structures.
;
_journal_issue 3
_journal_name_full 'Journal of the American Chemical Society'
_journal_page_first 1196
_journal_page_last 1199
_journal_paper_doi 10.1021/jacs.9b12181
_journal_volume 142
_journal_year 2020
_chemical_formula_moiety 'C0.91 H2 Cl1.5, C0.65 H1.29 Cl1.15, C66 H58, Cl'
_chemical_formula_sum 'C67.53 H61.29 Cl3.64'
_chemical_formula_weight 1002.07
_space_group_crystal_system monoclinic
_space_group_IT_number 15
_space_group_name_Hall '-C 2yc'
_space_group_name_H-M_alt 'C 1 2/c 1'
_atom_sites_solution_hydrogens geom
_atom_sites_solution_primary direct
_audit_creation_date 2019-10-09
_audit_creation_method
;
Olex2 1.2
(compiled 2018.05.29 svn.r3508 for OlexSys, GUI svn.r5506)
;
_cell_angle_alpha 90
_cell_angle_beta 112.475(4)
_cell_angle_gamma 90
_cell_formula_units_Z 8
_cell_length_a 33.0129(12)
_cell_length_b 14.4043(5)
_cell_length_c 25.2944(10)
_cell_measurement_reflns_used 4277
_cell_measurement_temperature 100.2(9)
_cell_measurement_theta_max 70.7380
_cell_measurement_theta_min 3.7880
_cell_volume 11114.6(8)
_computing_cell_refinement 'CrysAlisPro 1.171.39.46 (Rigaku OD, 2018)'
_computing_data_collection 'CrysAlisPro 1.171.39.46 (Rigaku OD, 2018)'
_computing_data_reduction 'CrysAlisPro 1.171.39.46 (Rigaku OD, 2018)'
_computing_molecular_graphics 'Olex2 (Dolomanov et al., 2009)'
_computing_publication_material 'Olex2 (Dolomanov et al., 2009)'
_computing_structure_refinement 'ShelXL (Sheldrick, 2015)'
_computing_structure_solution 'ShelXT (Sheldrick, 2015)'
_diffrn_ambient_environment N~2~
_diffrn_ambient_temperature 100.2(9)
_diffrn_detector 'CCD plate'
_diffrn_detector_area_resol_mean 5.2137
_diffrn_detector_type AtlasS2
_diffrn_measured_fraction_theta_full 0.993
_diffrn_measured_fraction_theta_max 0.968
_diffrn_measurement_details
;
List of Runs (angles in degrees, time in seconds):

  # Type    Start    End  Width  t~exp~   \w     \q     \k     \f   Frames
--------------------------------------------------------------------------
  1  \w    -62.00  27.00   1.00   11.00    --  -40.81  38.00 150.00   89
  2  \w      1.00  61.00   1.00   11.00    --   40.81 -99.00 -60.00   60
  3  \w     24.00  51.00   1.00   11.00    --   40.81-125.00  60.00   27
  4  \w     58.00  97.00   1.00   11.00    --   40.81-125.00 150.00   39
  5  \w     30.00  73.00   1.00    9.42    --  100.91 -45.00 -60.00   43
  6  \w     87.00 120.00   1.00    9.42    --  100.91 -45.00 -60.00   33
  7  \w     81.00 177.00   1.00    9.42    --  100.91  77.00 150.00   96
  8  \w     78.00 105.00   1.00    9.42    --  100.91  45.00-150.00   27
  9  \w     94.00 174.00   1.00    9.42    --  100.91 125.00 -90.00   80
 10  \w    113.00 144.00   1.00    9.42    --  100.91  45.00-150.00   31
 11  \w     80.00 173.00   1.00    9.42    --  100.91  61.00  90.00   93
 12  \w    117.00 142.00   1.00    9.42    --  100.91 125.00-120.00   25
;
_diffrn_measurement_device 'four-circle diffractometer'
_diffrn_measurement_device_type 'SuperNova, Dual, Cu at home/near, AtlasS2'
_diffrn_measurement_method '\w scans'
_diffrn_orient_matrix_type 'CrysAlisPro convention (1999,Acta A55,543-557)'
_diffrn_orient_matrix_UB_11 0.0226874000
_diffrn_orient_matrix_UB_12 -0.0805941000
_diffrn_orient_matrix_UB_13 0.0405539000
_diffrn_orient_matrix_UB_21 0.0339307000
_diffrn_orient_matrix_UB_22 -0.0073449000
_diffrn_orient_matrix_UB_23 -0.0280101000
_diffrn_orient_matrix_UB_31 0.0297427000
_diffrn_orient_matrix_UB_32 0.0699166000
_diffrn_orient_matrix_UB_33 0.0437441000
_diffrn_radiation_monochromator mirror
_diffrn_radiation_probe x-ray
_diffrn_radiation_type CuK\a
_diffrn_radiation_wavelength 1.54184
_diffrn_reflns_av_R_equivalents 0.0618
_diffrn_reflns_av_unetI/netI 0.0743
_diffrn_reflns_Laue_measured_fraction_full 0.993
_diffrn_reflns_Laue_measured_fraction_max 0.968
_diffrn_reflns_limit_h_max 37
_diffrn_reflns_limit_h_min -40
_diffrn_reflns_limit_k_max 16
_diffrn_reflns_limit_k_min -17
_diffrn_reflns_limit_l_max 30
_diffrn_reflns_limit_l_min -29
_diffrn_reflns_number 21676
_diffrn_reflns_point_group_measured_fraction_full 0.993
_diffrn_reflns_point_group_measured_fraction_max 0.968
_diffrn_reflns_theta_full 67.684
_diffrn_reflns_theta_max 71.514
_diffrn_reflns_theta_min 3.605
_diffrn_source 'micro-focus sealed X-ray tube'
_diffrn_source_type 'SuperNova (Cu) X-ray Source'
_exptl_absorpt_coefficient_mu 2.077
_exptl_absorpt_correction_T_max 1.00000
_exptl_absorpt_correction_T_min 0.60267
_exptl_absorpt_correction_type multi-scan
_exptl_absorpt_process_details
;
CrysAlisPro 1.171.39.46 (Rigaku Oxford Diffraction, 2018)
Empirical absorption correction using spherical harmonics,
 implemented in SCALE3 ABSPACK scaling algorithm.
;
_exptl_crystal_colour 'clear colourless'
_exptl_crystal_density_diffrn 1.198
_exptl_crystal_description prism
_exptl_crystal_F_000 4228
_exptl_crystal_size_max 0.035
_exptl_crystal_size_mid 0.03
_exptl_crystal_size_min 0.03
_refine_diff_density_max 1.948
_refine_diff_density_min -0.991
_refine_diff_density_rms 0.140
_refine_ls_extinction_method none
_refine_ls_goodness_of_fit_ref 1.294
_refine_ls_hydrogen_treatment constr
_refine_ls_matrix_type full
_refine_ls_number_parameters 675
_refine_ls_number_reflns 10490
_refine_ls_number_restraints 0
_refine_ls_restrained_S_all 1.294
_refine_ls_R_factor_all 0.1453
_refine_ls_R_factor_gt 0.1151
_refine_ls_shift/su_max 0.000
_refine_ls_shift/su_mean 0.000
_refine_ls_structure_factor_coef Fsqd
_refine_ls_weighting_details 'w=1/[\s^2^(Fo^2^)+(0.2000P)^2^] where P=(Fo^2^+2Fc^2^)/3'
_refine_ls_weighting_scheme calc
_refine_ls_wR_factor_gt 0.3206
_refine_ls_wR_factor_ref 0.3593
_reflns_Friedel_coverage 0.000
_reflns_number_gt 7316
_reflns_number_total 10490
_reflns_threshold_expression 'I > 2\s(I)'
_cod_data_source_file ja9b12181_si_005.cif
_cod_data_source_block exp_2404
_cod_original_cell_volume 11114.6(7)
_cod_database_code 4134120
_shelx_shelxl_version_number 2014/7
_chemical_oxdiff_formula CH
_shelx_space_group_comment
;
The symmetry employed for this shelxl refinement is uniquely defined
by the following loop, which should always be used as a source of
symmetry information in preference to the above space-group names.
They are only intended as comments.
;
_shelx_estimated_absorpt_t_max 0.940
_shelx_estimated_absorpt_t_min 0.931
_reflns_odcompleteness_completeness 99.66
_reflns_odcompleteness_iscentric 1
_reflns_odcompleteness_theta 64.99
_olex2_refinement_description
;
1. Fixed Uiso
 At 1.2 times of:
  All C(H) groups, All C(H,H) groups
 At 1.5 times of:
  All C(H,H,H) groups
2. Others
 Sof(Cl1)=Sof(C22)=Sof(H22A)=Sof(H22B)=FVAR(1)
 Fixed Sof: Cl2(0.5) Cl3(0.5) Cl3A(0.5) Cl2A(0.5)
3.a Ternary CH refined with riding coordinates:
 C00A(H00C), C00J(H00J), C01B(H01E), C01G(H01I), C01N(H01Q), C01Q(H01U)
3.b Secondary CH2 refined with riding coordinates:
 C008(H00A,H00B), C01J(H01K,H01L), C01K(H01M,H01N), C01L(H01O,H01P), C01O(H01R,
 H01S), C01V(H01,HC), C22(H22A,H22B), C23(H23A,H23B)
3.c Aromatic/amide H refined with riding coordinates:
 C007(H007), C00D(H00D), C00L(H00L), C00N(H00N), C00R(H00R), C00S(H00S),
 C00U(H00U), C00V(H00V), C00Z(H00Z), C011(H011), C012(H012), C013(H013),
 C015(H015), C016(H016), C01A(H01D), C01C(H01F), C01E(H01G), C01F(H01H),
 C01H(H01J), C01P(H01T), C01R(H01V), C01S(H01W)
3.d Idealised Me refined as rotating group:
 C018(H01A,H01B,H01C), C01T(H01X,H01Y,H), C01U(H01Z,HA,HB), C01W(H0AA,HD,HE),
 C01X(H1AA,HF,HG), C01Z(H2AA,HH,HI)
;
_olex2_date_sample_data_collection 2018-05-16
_olex2_submission_special_instructions 'No special instructions were received'
_oxdiff_exptl_absorpt_empirical_details
;
Empirical correction (ABSPACK) includes:
- Absorption correction using spherical harmonics
- Frame scaling
;
_oxdiff_exptl_absorpt_empirical_full_max 2.542
_oxdiff_exptl_absorpt_empirical_full_min 0.587

loop_
_space_group_symop_operation_xyz
'x, y, z'
'-x, y, -z+1/2'
'x+1/2, y+1/2, z'
'-x+1/2, y+1/2, -z+1/2'
'-x, -y, -z'
'x, -y, z-1/2'
'-x+1/2, -y+1/2, -z'
'x+1/2, -y+1/2, z-1/2'

loop_
_atom_site_label
_atom_site_type_symbol
_atom_site_fract_x
_atom_site_fract_y
_atom_site_fract_z
_atom_site_U_iso_or_equiv
_atom_site_adp_type
_atom_site_occupancy
_atom_site_site_symmetry_order
_atom_site_calc_flag
_atom_site_refinement_flags_posn
_atom_site_refinement_flags_occupancy
_atom_site_disorder_assembly
_atom_site_disorder_group
Cl00 Cl 0.43259(6) 0.76741(17) 0.52596(9) 0.0911(7) Uani 1 1 d . . . .
Cl2 Cl 0.2153(4) 0.5822(9) 0.4989(6) 0.257(8) Uani 0.5 1 d . P A 1
Cl1 Cl 0.24667(12) 0.7118(2) 0.59435(14) 0.0892(14) Uani 0.647(7) 1 d . P A 1
Cl3 Cl 0.3624(2) 0.6813(3) 0.5485(3) 0.1061(18) Uani 0.5 1 d . P B 1
C005 C 0.42077(12) 0.9771(3) 0.68807(15) 0.0181(8) Uani 1 1 d . . . .
C006 C 0.36999(12) 0.9617(3) 0.73577(16) 0.0207(8) Uani 1 1 d . . . .
C007 C 0.43247(12) 0.8844(3) 0.70138(16) 0.0211(8) Uani 1 1 d . . . .
H007 H 0.4535 0.8584 0.6897 0.025 Uiso 1 1 calc R . . .
C008 C 0.48962(12) 1.0042(3) 0.66608(16) 0.0213(8) Uani 1 1 d . . . .
H00A H 0.5052 0.9804 0.7044 0.026 Uiso 1 1 calc R . . .
H00B H 0.4856 0.9533 0.6395 0.026 Uiso 1 1 calc R . . .
C009 C 0.38140(12) 0.8676(3) 0.74854(16) 0.0218(8) Uani 1 1 d . . . .
C00A C 0.44459(12) 1.0401(3) 0.66122(15) 0.0188(8) Uani 1 1 d . . . .
H00C H 0.4500 1.0984 0.6828 0.023 Uiso 1 1 calc R . . .
C00B C 0.41356(12) 1.0637(3) 0.60072(16) 0.0208(8) Uani 1 1 d . . . .
C00C C 0.41380(13) 0.8288(3) 0.73162(16) 0.0226(8) Uani 1 1 d . . . .
C00D C 0.35750(13) 0.8164(3) 0.77739(16) 0.0241(9) Uani 1 1 d . . . .
H00D H 0.3464 0.8517 0.7996 0.029 Uiso 1 1 calc R . . .
C00E C 0.38808(12) 1.0160(3) 0.70448(15) 0.0198(8) Uani 1 1 d . . . .
C00F C 0.37781(12) 1.1232(3) 0.59321(16) 0.0211(8) Uani 1 1 d . . . .
C00G C 0.37124(13) 1.1110(3) 0.68894(17) 0.0236(8) Uani 1 1 d . . . .
C00H C 0.34414(13) 0.4990(3) 0.70070(17) 0.0250(9) Uani 1 1 d . . . .
C00I C 0.39935(12) 0.6559(3) 0.73104(16) 0.0214(8) Uani 1 1 d . . . .
C00J C 0.43261(13) 0.7344(3) 0.75050(18) 0.0251(9) Uani 1 1 d . . . .
H00J H 0.4535 0.7234 0.7322 0.030 Uiso 1 1 calc R . . .
C00K C 0.34936(14) 0.8316(3) 0.34288(16) 0.0297(10) Uani 1 1 d . . . .
C00L C 0.40767(13) 0.5815(3) 0.70188(18) 0.0255(9) Uani 1 1 d . . . .
H00L H 0.4320 0.5846 0.6920 0.031 Uiso 1 1 calc R . . .
C00M C 0.39286(13) 1.0568(3) 0.49712(17) 0.0243(9) Uani 1 1 d . . . .
C00N C 0.34955(13) 0.7247(3) 0.77580(16) 0.0257(9) Uani 1 1 d . . . .
H00N H 0.3334 0.7056 0.7969 0.031 Uiso 1 1 calc R . . .
C00O C 0.31598(13) 0.3907(3) 0.58646(19) 0.0255(9) Uani 1 1 d . . . .
C00P C 0.30843(14) 0.8684(3) 0.31194(17) 0.0321(10) Uani 1 1 d . . . .
C00Q C 0.38151(13) 0.5028(3) 0.68662(17) 0.0235(8) Uani 1 1 d . . . .
C00R C 0.35163(13) 1.1510(3) 0.53721(17) 0.0239(8) Uani 1 1 d . . . .
H00R H 0.3293 1.1936 0.5322 0.029 Uiso 1 1 calc R . . .
C00S C 0.36662(13) 1.1562(3) 0.64020(17) 0.0234(8) Uani 1 1 d . . . .
H00S H 0.3548 1.2156 0.6362 0.028 Uiso 1 1 calc R . . .
C00T C 0.36225(13) 0.6513(3) 0.74637(17) 0.0242(9) Uani 1 1 d . . . .
C00U C 0.37948(14) 0.8843(3) 0.38734(17) 0.0301(10) Uani 1 1 d . . . .
H00U H 0.4071 0.8595 0.4077 0.036 Uiso 1 1 calc R . . .
C00V C 0.41922(13) 1.0310(3) 0.55204(16) 0.0231(8) Uani 1 1 d . . . .
H00V H 0.4420 0.9896 0.5569 0.028 Uiso 1 1 calc R . . .
C00W C 0.36976(14) 0.9719(3) 0.40210(17) 0.0305(10) Uani 1 1 d . . . .
C00X C 0.35932(13) 0.4187(3) 0.59688(19) 0.0261(9) Uani 1 1 d . . . .
C00Y C 0.32769(14) 1.0109(3) 0.37041(17) 0.0296(10) Uani 1 1 d . . . .
C00Z C 0.33634(13) 0.5714(3) 0.73138(17) 0.0271(9) Uani 1 1 d . . . .
H00Z H 0.3127 0.5667 0.7426 0.032 Uiso 1 1 calc R . . .
C010 C 0.35752(13) 1.1178(3) 0.48919(18) 0.0256(9) Uani 1 1 d . . . .
C011 C 0.32536(13) 1.1454(3) 0.43305(17) 0.0263(9) Uani 1 1 d . . . .
H011 H 0.3117 1.2022 0.4320 0.032 Uiso 1 1 calc R . . .
C012 C 0.29873(14) 0.9584(3) 0.32498(17) 0.0321(10) Uani 1 1 d . . . .
H012 H 0.2719 0.9844 0.3024 0.038 Uiso 1 1 calc R . . .
C013 C 0.36923(13) 0.4451(3) 0.55021(18) 0.0252(9) Uani 1 1 d . . . .
H013 H 0.3975 0.4658 0.5570 0.030 Uiso 1 1 calc R . . .
C014 C 0.33446(14) 0.6650(3) 0.34399(17) 0.0319(10) Uani 1 1 d . . . .
C015 C 0.30105(13) 0.3736(3) 0.63345(18) 0.0263(9) Uani 1 1 d . . . .
H015 H 0.2813 0.3251 0.6285 0.032 Uiso 1 1 calc R . . .
C016 C 0.28616(13) 0.3839(3) 0.53032(18) 0.0257(9) Uani 1 1 d . . . .
H016 H 0.2582 0.3614 0.5234 0.031 Uiso 1 1 calc R . . .
C017 C 0.29678(13) 0.4097(3) 0.48345(18) 0.0277(9) Uani 1 1 d . . . .
C018 C 0.51722(14) 1.0789(3) 0.65365(19) 0.0305(10) Uani 1 1 d . . . .
H01A H 0.5031 1.0990 0.6147 0.046 Uiso 1 1 calc GR . . .
H01B H 0.5456 1.0542 0.6596 0.046 Uiso 1 1 calc GR . . .
H01C H 0.5203 1.1306 0.6788 0.046 Uiso 1 1 calc GR . . .
C019 C 0.33930(14) 0.4421(3) 0.49424(19) 0.0282(9) Uani 1 1 d . . . .
C01A C 0.27341(15) 0.8169(4) 0.26746(18) 0.0361(11) Uani 1 1 d . . . .
H01D H 0.2550 0.8509 0.2363 0.043 Uiso 1 1 calc R . . .
C01B C 0.39284(13) 0.4202(3) 0.65821(19) 0.0275(9) Uani 1 1 d . . . .
H01E H 0.3871 0.3650 0.6769 0.033 Uiso 1 1 calc R . . .
C01C C 0.31303(13) 0.4208(3) 0.68259(17) 0.0258(9) Uani 1 1 d . . . .
H01F H 0.3004 0.4024 0.7081 0.031 Uiso 1 1 calc R . . .
C01D C 0.28923(15) 0.6578(4) 0.31212(18) 0.0348(11) Uani 1 1 d . . . .
C01E C 0.26534(15) 0.7256(4) 0.26735(18) 0.0373(12) Uani 1 1 d . . . .
H01G H 0.2422 0.7026 0.2357 0.045 Uiso 1 1 calc R . . .
C01F C 0.31291(14) 1.1003(3) 0.38308(17) 0.0303(10) Uani 1 1 d . . . .
H01H H 0.2919 1.1302 0.3522 0.036 Uiso 1 1 calc R . . .
C01G C 0.40545(13) 1.0255(3) 0.44747(17) 0.0294(10) Uani 1 1 d . . . .
H01I H 0.4302 0.9826 0.4639 0.035 Uiso 1 1 calc R . . .
C01H C 0.35364(15) 0.6038(3) 0.38929(18) 0.0326(10) Uani 1 1 d . . . .
H01J H 0.3833 0.6105 0.4115 0.039 Uiso 1 1 calc R . . .
C01I C 0.33046(14) 0.5324(3) 0.40313(17) 0.0320(10) Uani 1 1 d . . . .
C01J C 0.44029(14) 0.4141(3) 0.6648(2) 0.0319(10) Uani 1 1 d . . . .
H01K H 0.4590 0.4247 0.7045 0.038 Uiso 1 1 calc R . . .
H01L H 0.4462 0.4626 0.6421 0.038 Uiso 1 1 calc R . . .
C01K C 0.45948(13) 0.7311(3) 0.81573(18) 0.0293(10) Uani 1 1 d . . . .
H01M H 0.4818 0.7790 0.8256 0.035 Uiso 1 1 calc R . . .
H01N H 0.4402 0.7451 0.8356 0.035 Uiso 1 1 calc R . . .
C01L C 0.41032(14) 0.7154(4) 0.34822(19) 0.0342(10) Uani 1 1 d . . . .
H01O H 0.4254 0.7687 0.3409 0.041 Uiso 1 1 calc R . . .
H01P H 0.4217 0.7052 0.3892 0.041 Uiso 1 1 calc R . . .
C01M C 0.28530(15) 0.5224(4) 0.36914(19) 0.0356(11) Uani 1 1 d . . . .
C01N C 0.36092(14) 0.7367(3) 0.32696(18) 0.0322(10) Uani 1 1 d . . . .
H01Q H 0.3499 0.7354 0.2851 0.039 Uiso 1 1 calc R . . .
C01O C 0.42237(15) 1.1071(4) 0.42218(18) 0.0388(12) Uani 1 1 d . . . .
H01R H 0.4290 1.0850 0.3902 0.047 Uiso 1 1 calc R . . .
H01S H 0.3995 1.1537 0.4079 0.047 Uiso 1 1 calc R . . .
C01P C 0.26150(15) 0.4041(3) 0.42611(19) 0.0355(11) Uani 1 1 d . . . .
H01T H 0.2392 0.3621 0.4225 0.043 Uiso 1 1 calc R . . .
C01Q C 0.35686(15) 0.4643(3) 0.44831(19) 0.0329(10) Uani 1 1 d . . . .
H01U H 0.3853 0.4944 0.4684 0.039 Uiso 1 1 calc R . . .
C01R C 0.26592(15) 0.5849(4) 0.32459(19) 0.0395(12) Uani 1 1 d . . . .
H01V H 0.2363 0.5782 0.3021 0.047 Uiso 1 1 calc R . . .
C01S C 0.25708(15) 0.4508(4) 0.37859(19) 0.0377(11) Uani 1 1 d . . . .
H01W H 0.2323 0.4357 0.3466 0.045 Uiso 1 1 calc R . . .
C01T C 0.48136(16) 0.6384(3) 0.8365(2) 0.0410(12) Uani 1 1 d . . . .
H01X H 0.4984 0.6212 0.8147 0.062 Uiso 1 1 calc GR . . .
H01Y H 0.4594 0.5921 0.8319 0.062 Uiso 1 1 calc GR . . .
H H 0.5002 0.6431 0.8762 0.062 Uiso 1 1 calc GR . . .
C01U C 0.41979(16) 0.6307(4) 0.3192(2) 0.0405(12) Uani 1 1 d . . . .
H01Z H 0.4085 0.6404 0.2786 0.061 Uiso 1 1 calc GR . . .
HA H 0.4060 0.5773 0.3277 0.061 Uiso 1 1 calc GR . . .
HB H 0.4509 0.6207 0.3330 0.061 Uiso 1 1 calc GR . . .
C01V C 0.36730(19) 0.3728(4) 0.4232(3) 0.0508(15) Uani 1 1 d . . . .
H01 H 0.3782 0.3270 0.4535 0.061 Uiso 1 1 calc R . . .
HC H 0.3404 0.3488 0.3945 0.061 Uiso 1 1 calc R . . .
C01W C 0.45166(16) 0.3203(3) 0.6461(3) 0.0486(14) Uani 1 1 d . . . .
H0AA H 0.4353 0.3120 0.6059 0.073 Uiso 1 1 calc GR . . .
HD H 0.4444 0.2717 0.6670 0.073 Uiso 1 1 calc GR . . .
HE H 0.4824 0.3182 0.6537 0.073 Uiso 1 1 calc GR . . .
C01X C 0.46349(18) 1.1516(5) 0.4666(2) 0.0586(18) Uani 1 1 d . . . .
H1AA H 0.4755 1.1955 0.4480 0.088 Uiso 1 1 calc GR . . .
HF H 0.4848 1.1043 0.4845 0.088 Uiso 1 1 calc GR . . .
HG H 0.4559 1.1829 0.4950 0.088 Uiso 1 1 calc GR . . .
C01Z C 0.4002(2) 0.3859(5) 0.3971(3) 0.0662(18) Uani 1 1 d . . . .
H2AA H 0.3900 0.4324 0.3677 0.099 Uiso 1 1 calc GR . . .
HH H 0.4043 0.3284 0.3807 0.099 Uiso 1 1 calc GR . . .
HI H 0.4275 0.4054 0.4259 0.099 Uiso 1 1 calc GR . . .
C22 C 0.2569(4) 0.6130(7) 0.5637(5) 0.068(3) Uani 0.647(7) 1 d . P A 1
H22A H 0.2615 0.5620 0.5904 0.082 Uiso 0.647(7) 1 calc R P A 1
H22B H 0.2839 0.6217 0.5574 0.082 Uiso 0.647(7) 1 calc R P A 1
C23 C 0.3779(3) 0.7720(6) 0.5216(4) 0.076(3) Uani 0.91(2) 1 d . . B 1
H23A H 0.3744 0.8271 0.5414 0.091 Uiso 1 1 calc R . B .
H23B H 0.3586 0.7781 0.4817 0.091 Uiso 1 1 calc R . B .
Cl3A Cl 0.3763(2) 0.7053(4) 0.5821(2) 0.0888(16) Uani 0.5 1 d . P C 2
Cl2A Cl 0.21453(17) 0.5653(3) 0.5214(3) 0.087(2) Uani 0.5 1 d . P D 2

loop_
_atom_site_aniso_label
_atom_site_aniso_U_11
_atom_site_aniso_U_22
_atom_site_aniso_U_33
_atom_site_aniso_U_23
_atom_site_aniso_U_13
_atom_site_aniso_U_12
Cl00 0.0522(10) 0.1355(19) 0.0830(13) 0.0471(12) 0.0230(9) 0.0167(11)
Cl2 0.193(10) 0.219(11) 0.233(12) -0.099(9) -0.061(8) 0.139(9)
Cl1 0.116(3) 0.081(2) 0.087(2) -0.0158(16) 0.057(2) 0.0084(18)
Cl3 0.129(5) 0.065(3) 0.158(5) 0.014(3) 0.094(5) -0.004(3)
C005 0.0136(18) 0.0209(18) 0.0163(17) -0.0039(14) 0.0018(14) -0.0011(15)
C006 0.0182(19) 0.0227(19) 0.0196(18) -0.0024(15) 0.0054(15) -0.0022(15)
C007 0.0146(18) 0.028(2) 0.0182(18) -0.0051(15) 0.0040(15) -0.0026(15)
C008 0.0160(19) 0.0252(19) 0.0204(19) -0.0002(15) 0.0045(15) -0.0030(15)
C009 0.0152(19) 0.027(2) 0.0194(18) -0.0021(15) 0.0026(15) -0.0048(16)
C00A 0.0129(18) 0.0238(19) 0.0155(17) -0.0038(14) 0.0008(14) -0.0023(15)
C00B 0.0157(19) 0.0218(19) 0.0209(19) 0.0006(15) 0.0025(15) -0.0038(15)
C00C 0.0184(19) 0.024(2) 0.0217(19) -0.0041(15) 0.0041(16) -0.0018(16)
C00D 0.0189(19) 0.034(2) 0.0192(19) -0.0005(16) 0.0068(16) -0.0043(17)
C00E 0.0157(18) 0.0232(19) 0.0172(18) -0.0043(15) 0.0026(15) -0.0009(15)
C00F 0.0173(19) 0.0190(18) 0.0209(19) -0.0020(15) 0.0006(15) -0.0040(15)
C00G 0.019(2) 0.024(2) 0.025(2) -0.0049(16) 0.0051(16) -0.0028(16)
C00H 0.0172(19) 0.026(2) 0.028(2) 0.0031(17) 0.0038(16) -0.0030(16)
C00I 0.0128(18) 0.0213(19) 0.0248(19) 0.0037(15) 0.0013(15) -0.0006(15)
C00J 0.021(2) 0.023(2) 0.029(2) 0.0013(16) 0.0071(17) -0.0025(16)
C00K 0.025(2) 0.048(3) 0.0153(19) 0.0009(17) 0.0077(17) -0.0071(19)
C00L 0.0157(19) 0.025(2) 0.031(2) 0.0022(17) 0.0029(16) 0.0031(16)
C00M 0.0159(19) 0.033(2) 0.0212(19) -0.0035(16) 0.0040(15) -0.0085(16)
C00N 0.019(2) 0.036(2) 0.0203(19) -0.0012(17) 0.0057(16) -0.0056(17)
C00O 0.019(2) 0.0154(18) 0.040(2) -0.0023(16) 0.0082(18) -0.0013(15)
C00P 0.025(2) 0.054(3) 0.0158(19) -0.0013(19) 0.0057(17) -0.009(2)
C00Q 0.0151(19) 0.0223(19) 0.027(2) 0.0045(16) 0.0018(16) 0.0001(15)
C00R 0.0163(19) 0.0210(19) 0.028(2) 0.0006(16) 0.0011(16) -0.0036(15)
C00S 0.018(2) 0.0178(18) 0.029(2) -0.0018(16) 0.0035(16) -0.0018(15)
C00T 0.017(2) 0.029(2) 0.0233(19) 0.0049(16) 0.0048(16) -0.0035(16)
C00U 0.017(2) 0.048(3) 0.0201(19) 0.0012(18) 0.0017(16) -0.0037(18)
C00V 0.0183(19) 0.027(2) 0.0209(19) -0.0025(16) 0.0044(15) -0.0037(16)
C00W 0.022(2) 0.052(3) 0.0166(19) -0.0005(18) 0.0065(16) -0.007(2)
C00X 0.020(2) 0.0189(19) 0.038(2) -0.0015(17) 0.0095(18) -0.0004(16)
C00Y 0.023(2) 0.045(3) 0.0187(19) 0.0072(18) 0.0056(17) -0.0066(19)
C00Z 0.022(2) 0.030(2) 0.026(2) 0.0024(17) 0.0062(17) -0.0031(17)
C010 0.020(2) 0.026(2) 0.028(2) 0.0025(16) 0.0065(17) -0.0067(16)
C011 0.017(2) 0.029(2) 0.028(2) 0.0067(17) 0.0032(17) -0.0039(16)
C012 0.020(2) 0.054(3) 0.0172(19) 0.0062(19) 0.0018(16) -0.005(2)
C013 0.017(2) 0.0203(19) 0.038(2) -0.0077(17) 0.0091(17) -0.0023(16)
C014 0.026(2) 0.050(3) 0.021(2) -0.0090(19) 0.0096(17) -0.013(2)
C015 0.019(2) 0.0215(19) 0.034(2) 0.0037(17) 0.0056(17) -0.0016(16)
C016 0.018(2) 0.023(2) 0.032(2) -0.0053(16) 0.0051(17) -0.0031(16)
C017 0.019(2) 0.024(2) 0.037(2) -0.0103(18) 0.0070(18) -0.0025(16)
C018 0.020(2) 0.038(2) 0.033(2) 0.0044(19) 0.0085(18) -0.0055(18)
C019 0.025(2) 0.026(2) 0.036(2) -0.0097(18) 0.0139(18) -0.0043(17)
C01A 0.025(2) 0.061(3) 0.020(2) -0.005(2) 0.0055(18) -0.010(2)
C01B 0.019(2) 0.0187(19) 0.039(2) 0.0011(17) 0.0052(18) -0.0032(16)
C01C 0.020(2) 0.025(2) 0.028(2) 0.0054(17) 0.0046(17) -0.0013(16)
C01D 0.028(2) 0.056(3) 0.022(2) -0.013(2) 0.0110(18) -0.014(2)
C01E 0.023(2) 0.066(3) 0.021(2) -0.010(2) 0.0069(18) -0.016(2)
C01F 0.021(2) 0.045(3) 0.020(2) 0.0114(18) 0.0020(16) -0.0032(19)
C01G 0.0151(19) 0.051(3) 0.0185(19) -0.0003(18) 0.0020(16) -0.0048(18)
C01H 0.024(2) 0.048(3) 0.027(2) -0.013(2) 0.0100(18) -0.012(2)
C01I 0.030(2) 0.048(3) 0.022(2) -0.0134(19) 0.0142(18) -0.015(2)
C01J 0.019(2) 0.024(2) 0.047(3) -0.0004(19) 0.0063(19) -0.0001(17)
C01K 0.018(2) 0.027(2) 0.034(2) 0.0017(18) -0.0006(17) -0.0062(17)
C01L 0.024(2) 0.048(3) 0.031(2) -0.009(2) 0.0106(18) -0.016(2)
C01M 0.029(2) 0.053(3) 0.026(2) -0.015(2) 0.0122(19) -0.020(2)
C01N 0.025(2) 0.049(3) 0.021(2) -0.0087(19) 0.0080(17) -0.010(2)
C01O 0.024(2) 0.067(3) 0.023(2) 0.004(2) 0.0066(18) -0.016(2)
C01P 0.029(2) 0.042(3) 0.036(2) -0.015(2) 0.014(2) -0.015(2)
C01Q 0.032(2) 0.035(2) 0.036(2) -0.0161(19) 0.017(2) -0.0106(19)
C01R 0.026(2) 0.064(3) 0.027(2) -0.016(2) 0.0079(19) -0.020(2)
C01S 0.027(2) 0.058(3) 0.028(2) -0.015(2) 0.0103(19) -0.020(2)
C01T 0.028(2) 0.039(3) 0.049(3) 0.010(2) 0.006(2) -0.003(2)
C01U 0.031(3) 0.051(3) 0.043(3) -0.013(2) 0.018(2) -0.013(2)
C01V 0.057(3) 0.049(3) 0.063(3) -0.031(3) 0.042(3) -0.019(3)
C01W 0.023(2) 0.028(2) 0.088(4) -0.004(3) 0.013(3) 0.000(2)
C01X 0.035(3) 0.094(5) 0.038(3) 0.011(3) 0.004(2) -0.036(3)
C01Z 0.081(5) 0.058(4) 0.077(4) -0.017(3) 0.049(4) -0.011(3)
C22 0.090(8) 0.046(5) 0.073(7) 0.003(5) 0.036(6) 0.031(5)
C23 0.059(5) 0.084(6) 0.088(6) 0.024(5) 0.032(4) 0.007(4)
Cl3A 0.123(4) 0.093(3) 0.073(3) -0.019(2) 0.063(3) -0.043(3)
Cl2A 0.075(3) 0.0306(15) 0.199(6) 0.019(2) 0.100(4) 0.0069(17)

loop_
_atom_type_symbol
_atom_type_description
_atom_type_scat_dispersion_real
_atom_type_scat_dispersion_imag
_atom_type_scat_source
C C 0.0181 0.0091 'International Tables Vol C Tables 4.2.6.8 and 6.1.1.4'
H H 0.0000 0.0000 'International Tables Vol C Tables 4.2.6.8 and 6.1.1.4'
Cl Cl 0.3639 0.7018 'International Tables Vol C Tables 4.2.6.8 and 6.1.1.4'

loop_
_geom_angle_atom_site_label_1
_geom_angle_atom_site_label_2
_geom_angle_atom_site_label_3
_geom_angle
C007 C005 C00A 122.4(3)
C007 C005 C00E 118.8(3)
C00E C005 C00A 118.5(3)
C00E C006 C009 122.2(4)
C005 C007 H007 118.7
C005 C007 C00C 122.6(4)
C00C C007 H007 118.7
H00A C008 H00B 107.8
C00A C008 H00A 109.1
C00A C008 H00B 109.1
C018 C008 H00A 109.1
C018 C008 H00B 109.1
C018 C008 C00A 112.7(3)
C006 C009 C00C 118.6(4)
C006 C009 C00D 116.8(4)
C00C C009 C00D 124.6(4)
C005 C00A C008 114.5(3)
C005 C00A H00C 106.2
C005 C00A C00B 108.6(3)
C008 C00A H00C 106.2
C00B C00A C008 114.6(3)
C00B C00A H00C 106.2
C00F C00B C00A 118.6(3)
C00V C00B C00A 123.1(4)
C00V C00B C00F 118.2(4)
C007 C00C C009 118.8(4)
C007 C00C C00J 118.6(4)
C009 C00C C00J 122.3(4)
C009 C00D H00D 116.0
C00N C00D C009 128.1(4)
C00N C00D H00D 116.0
C005 C00E C00G 123.0(3)
C006 C00E C005 118.9(4)
C006 C00E C00G 118.1(3)
C00B C00F C00S 123.3(3)
C00R C00F C00B 117.9(4)
C00R C00F C00S 118.7(4)
C00S C00G C00E 126.2(4)
C00Q C00H C01C 121.6(4)
C00Z C00H C00Q 118.8(4)
C00Z C00H C01C 119.6(4)
C00L C00I C00J 118.8(3)
C00L C00I C00T 118.5(4)
C00T C00I C00J 122.5(4)
C00C C00J C00I 114.4(3)
C00C C00J H00J 106.2
C00C C00J C01K 111.5(3)
C00I C00J H00J 106.2
C00I C00J C01K 111.8(3)
C01K C00J H00J 106.2
C00P C00K C00U 119.1(4)
C00P C00K C01N 119.1(4)
C00U C00K C01N 121.8(4)
C00I C00L H00L 118.3
C00I C00L C00Q 123.4(4)
C00Q C00L H00L 118.3
C00V C00M C010 118.7(4)
C00V C00M C01G 118.8(4)
C010 C00M C01G 122.3(4)
C00D C00N H00N 115.0
C00D C00N C00T 130.0(4)
C00T C00N H00N 115.0
C00X C00O C015 121.7(4)
C016 C00O C00X 118.9(4)
C016 C00O C015 119.3(4)
C00K C00P C012 118.8(4)
C00K C00P C01A 123.6(5)
C012 C00P C01A 117.6(4)
C00H C00Q C01B 119.3(4)
C00L C00Q C00H 118.2(4)
C00L C00Q C01B 122.4(4)
C00F C00R H00R 118.4
C010 C00R C00F 123.2(4)
C010 C00R H00R 118.4
C00F C00S H00S 116.0
C00G C00S C00F 127.9(4)
C00G C00S H00S 116.0
C00I C00T C00N 123.9(4)
C00Z C00T C00I 117.8(4)
C00Z C00T C00N 118.3(4)
C00K C00U H00U 118.6
C00W C00U C00K 122.7(4)
C00W C00U H00U 118.6
C00B C00V H00V 118.3
C00M C00V C00B 123.5(4)
C00M C00V H00V 118.3
C00U C00W C00Y 118.9(4)
C00U C00W C01G 118.5(4)
C00Y C00W C01G 122.4(4)
C00O C00X C01B 119.0(4)
C013 C00X C00O 118.0(4)
C013 C00X C01B 123.0(4)
C00W C00Y C01F 124.1(4)
C012 C00Y C00W 117.4(4)
C012 C00Y C01F 118.4(4)
C00H C00Z C00T 123.2(4)
C00H C00Z H00Z 118.4
C00T C00Z H00Z 118.4
C00M C010 C011 124.0(4)
C00R C010 C00M 118.3(4)
C00R C010 C011 117.6(4)
C010 C011 H011 115.4
C01F C011 C010 129.1(4)
C01F C011 H011 115.4
C00P C012 H012 118.5
C00Y C012 C00P 123.0(4)
C00Y C012 H012 118.5
C00X C013 H013 118.3
C019 C013 C00X 123.5(4)
C019 C013 H013 118.3
C01D C014 C01N 119.3(4)
C01H C014 C01D 118.3(4)
C01H C014 C01N 122.3(4)
C00O C015 H015 116.8
C01C C015 C00O 126.5(4)
C01C C015 H015 116.8
C00O C016 H016 118.8
C00O C016 C017 122.3(4)
C017 C016 H016 118.8
C016 C017 C01P 117.1(4)
C019 C017 C016 118.4(4)
C019 C017 C01P 124.4(4)
C008 C018 H01A 109.5
C008 C018 H01B 109.5
C008 C018 H01C 109.5
H01A C018 H01B 109.5
H01A C018 H01C 109.5
H01B C018 H01C 109.5
C013 C019 C017 118.6(4)
C013 C019 C01Q 116.4(4)
C017 C019 C01Q 124.6(4)
C00P C01A H01D 116.8
C01E C01A C00P 126.5(5)
C01E C01A H01D 116.8
C00Q C01B C00X 106.3(3)
C00Q C01B H01E 106.3
C00Q C01B C01J 115.4(3)
C00X C01B H01E 106.3
C01J C01B C00X 115.5(4)
C01J C01B H01E 106.3
C00H C01C H01F 116.5
C015 C01C C00H 126.9(4)
C015 C01C H01F 116.5
C014 C01D C01E 122.1(4)
C014 C01D C01R 118.7(5)
C01R C01D C01E 119.2(4)
C01A C01E C01D 126.9(4)
C01A C01E H01G 116.6
C01D C01E H01G 116.6
C00Y C01F H01H 115.5
C011 C01F C00Y 129.0(4)
C011 C01F H01H 115.5
C00M C01G H01I 106.3
C00M C01G C01O 111.7(4)
C00W C01G C00M 113.4(3)
C00W C01G H01I 106.3
C00W C01G C01O 112.2(3)
C01O C01G H01I 106.3
C014 C01H H01J 118.3
C014 C01H C01I 123.4(4)
C01I C01H H01J 118.3
C01H C01I C01M 118.1(4)
C01H C01I C01Q 117.0(4)
C01M C01I C01Q 124.4(4)
C01B C01J H01K 109.1
C01B C01J H01L 109.1
C01B C01J C01W 112.6(4)
H01K C01J H01L 107.8
C01W C01J H01K 109.1
C01W C01J H01L 109.1
C00J C01K H01M 108.8
C00J C01K H01N 108.8
H01M C01K H01N 107.7
C01T C01K C00J 113.6(4)
C01T C01K H01M 108.8
C01T C01K H01N 108.8
H01O C01L H01P 107.9
C01N C01L H01O 109.2
C01N C01L H01P 109.2
C01U C01L H01O 109.2
C01U C01L H01P 109.2
C01U C01L C01N 112.2(4)
C01I C01M C01S 124.0(5)
C01R C01M C01I 118.5(4)
C01R C01M C01S 117.5(4)
C00K C01N C014 107.9(3)
C00K C01N C01L 115.3(4)
C00K C01N H01Q 106.2
C014 C01N C01L 114.4(4)
C014 C01N H01Q 106.2
C01L C01N H01Q 106.2
C01G C01O H01R 109.2
C01G C01O H01S 109.2
H01R C01O H01S 107.9
C01X C01O C01G 112.0(4)
C01X C01O H01R 109.2
C01X C01O H01S 109.2
C017 C01P H01T 115.4
C01S C01P C017 129.1(4)
C01S C01P H01T 115.4
C019 C01Q H01U 105.5
C019 C01Q C01V 110.0(4)
C01I C01Q C019 116.0(4)
C01I C01Q H01U 105.5
C01I C01Q C01V 113.3(4)
C01V C01Q H01U 105.5
C01D C01R H01V 118.6
C01M C01R C01D 122.9(4)
C01M C01R H01V 118.6
C01M C01S H01W 115.0
C01P C01S C01M 129.9(4)
C01P C01S H01W 115.0
C01K C01T H01X 109.5
C01K C01T H01Y 109.5
C01K C01T H 109.5
H01X C01T H01Y 109.5
H01X C01T H 109.5
H01Y C01T H 109.5
C01L C01U H01Z 109.5
C01L C01U HA 109.5
C01L C01U HB 109.5
H01Z C01U HA 109.5
H01Z C01U HB 109.5
HA C01U HB 109.5
C01Q C01V H01 109.0
C01Q C01V HC 109.0
H01 C01V HC 107.8
C01Z C01V C01Q 112.8(5)
C01Z C01V H01 109.0
C01Z C01V HC 109.0
C01J C01W H0AA 109.5
C01J C01W HD 109.5
C01J C01W HE 109.5
H0AA C01W HD 109.5
H0AA C01W HE 109.5
HD C01W HE 109.5
C01O C01X H1AA 109.5
C01O C01X HF 109.5
C01O C01X HG 109.5
H1AA C01X HF 109.5
H1AA C01X HG 109.5
HF C01X HG 109.5
C01V C01Z H2AA 109.5
C01V C01Z HH 109.5
C01V C01Z HI 109.5
H2AA C01Z HH 109.5
H2AA C01Z HI 109.5
HH C01Z HI 109.5
Cl2 C22 H22A 108.6
Cl2 C22 H22B 108.6
Cl1 C22 Cl2 114.6(7)
Cl1 C22 H22A 108.6
Cl1 C22 H22B 108.6
H22A C22 H22B 107.6
Cl00 C23 H23A 108.6
Cl00 C23 H23B 108.6
Cl3 C23 Cl00 114.6(5)
Cl3 C23 H23A 108.6
Cl3 C23 H23B 108.6
H23A C23 H23B 107.6

loop_
_geom_bond_atom_site_label_1
_geom_bond_atom_site_label_2
_geom_bond_distance
Cl00 C23 1.766(8)
Cl2 C22 1.746(15)
Cl1 C22 1.714(9)
Cl3 C23 1.643(9)
C005 C007 1.394(5)
C005 C00A 1.520(5)
C005 C00E 1.412(5)
C006 C009 1.411(6)
C006 C00E 1.399(5)
C007 H007 0.9300
C007 C00C 1.403(5)
C008 H00A 0.9700
C008 H00B 0.9700
C008 C00A 1.534(5)
C008 C018 1.518(5)
C009 C00C 1.411(5)
C009 C00D 1.463(5)
C00A H00C 0.9800
C00A C00B 1.519(5)
C00B C00F 1.412(5)
C00B C00V 1.396(5)
C00C C00J 1.495(5)
C00D H00D 0.9300
C00D C00N 1.344(6)
C00E C00G 1.472(6)
C00F C00R 1.406(5)
C00F C00S 1.453(6)
C00G C00S 1.350(6)
C00H C00Q 1.410(5)
C00H C00Z 1.382(6)
C00H C01C 1.474(5)
C00I C00J 1.521(5)
C00I C00L 1.386(6)
C00I C00T 1.420(5)
C00J H00J 0.9800
C00J C01K 1.547(6)
C00K C00P 1.382(6)
C00K C00U 1.405(6)
C00K C01N 1.514(7)
C00L H00L 0.9300
C00L C00Q 1.388(6)
C00M C00V 1.379(6)
C00M C010 1.413(6)
C00M C01G 1.534(6)
C00N H00N 0.9300
C00N C00T 1.444(6)
C00O C00X 1.411(6)
C00O C015 1.471(6)
C00O C016 1.388(6)
C00P C012 1.405(7)
C00P C01A 1.469(6)
C00Q C01B 1.509(6)
C00R H00R 0.9300
C00R C010 1.386(6)
C00S H00S 0.9300
C00T C00Z 1.397(6)
C00U H00U 0.9300
C00U C00W 1.387(7)
C00V H00V 0.9300
C00W C00Y 1.427(6)
C00W C01G 1.506(6)
C00X C013 1.393(6)
C00X C01B 1.523(6)
C00Y C012 1.402(6)
C00Y C01F 1.455(7)
C00Z H00Z 0.9300
C010 C011 1.466(6)
C011 H011 0.9300
C011 C01F 1.338(6)
C012 H012 0.9300
C013 H013 0.9300
C013 C019 1.383(6)
C014 C01D 1.404(6)
C014 C01H 1.392(7)
C014 C01N 1.518(6)
C015 H015 0.9300
C015 C01C 1.338(6)
C016 H016 0.9300
C016 C017 1.409(6)
C017 C019 1.404(6)
C017 C01P 1.475(6)
C018 H01A 0.9600
C018 H01B 0.9600
C018 H01C 0.9600
C019 C01Q 1.518(6)
C01A H01D 0.9300
C01A C01E 1.341(7)
C01B H01E 0.9800
C01B C01J 1.513(6)
C01C H01F 0.9300
C01D C01E 1.475(7)
C01D C01R 1.407(7)
C01E H01G 0.9300
C01F H01H 0.9300
C01G H01I 0.9800
C01G C01O 1.542(6)
C01H H01J 0.9300
C01H C01I 1.404(6)
C01I C01M 1.415(6)
C01I C01Q 1.505(7)
C01J H01K 0.9700
C01J H01L 0.9700
C01J C01W 1.524(6)
C01K H01M 0.9700
C01K H01N 0.9700
C01K C01T 1.514(6)
C01L H01O 0.9700
C01L H01P 0.9700
C01L C01N 1.540(6)
C01L C01U 1.517(7)
C01M C01R 1.392(7)
C01M C01S 1.469(6)
C01N H01Q 0.9800
C01O H01R 0.9700
C01O H01S 0.9700
C01O C01X 1.533(6)
C01P H01T 0.9300
C01P C01S 1.336(7)
C01Q H01U 0.9800
C01Q C01V 1.558(6)
C01R H01V 0.9300
C01S H01W 0.9300
C01T H01X 0.9600
C01T H01Y 0.9600
C01T H 0.9600
C01U H01Z 0.9600
C01U HA 0.9600
C01U HB 0.9600
C01V H01 0.9700
C01V HC 0.9700
C01V C01Z 1.483(8)
C01W H0AA 0.9600
C01W HD 0.9600
C01W HE 0.9600
C01X H1AA 0.9600
C01X HF 0.9600
C01X HG 0.9600
C01Z H2AA 0.9600
C01Z HH 0.9600
C01Z HI 0.9600
C22 H22A 0.9700
C22 H22B 0.9700
C23 H23A 0.9700
C23 H23B 0.9700

loop_
_geom_torsion_atom_site_label_1
_geom_torsion_atom_site_label_2
_geom_torsion_atom_site_label_3
_geom_torsion_atom_site_label_4
_geom_torsion
C005 C007 C00C C009 1.0(6)
C005 C007 C00C C00J -172.1(3)
C005 C00A C00B C00F 70.4(4)
C005 C00A C00B C00V -111.0(4)
C005 C00E C00G C00S 33.3(6)
C006 C009 C00C C007 -1.8(5)
C006 C009 C00C C00J 171.0(3)
C006 C009 C00D C00N 153.2(4)
C006 C00E C00G C00S -145.2(4)
C007 C005 C00A C008 -17.1(5)
C007 C005 C00A C00B 112.4(4)
C007 C005 C00E C006 2.9(5)
C007 C005 C00E C00G -175.6(3)
C007 C00C C00J C00I -125.5(4)
C007 C00C C00J C01K 106.4(4)
C008 C00A C00B C00F -160.2(3)
C008 C00A C00B C00V 18.4(5)
C009 C006 C00E C005 -3.9(5)
C009 C006 C00E C00G 174.7(3)
C009 C00C C00J C00I 61.8(5)
C009 C00C C00J C01K -66.4(5)
C009 C00D C00N C00T 0.6(7)
C00A C005 C007 C00C 173.0(3)
C00A C005 C00E C006 -171.9(3)
C00A C005 C00E C00G 9.7(5)
C00A C00B C00F C00R 174.5(3)
C00A C00B C00F C00S -6.1(6)
C00A C00B C00V C00M -175.7(4)
C00B C00F C00R C010 4.5(6)
C00B C00F C00S C00G -33.5(6)
C00C C009 C00D C00N -25.1(6)
C00C C00J C01K C01T -176.8(4)
C00D C009 C00C C007 176.4(3)
C00D C009 C00C C00J -10.8(6)
C00D C00N C00T C00I 25.5(7)
C00D C00N C00T C00Z -153.8(4)
C00E C005 C007 C00C -1.5(5)
C00E C005 C00A C008 157.5(3)
C00E C005 C00A C00B -73.1(4)
C00E C006 C009 C00C 3.3(6)
C00E C006 C009 C00D -175.1(3)
C00E C00G C00S C00F -1.4(7)
C00F C00B C00V C00M 2.8(6)
C00F C00R C010 C00M -3.2(6)
C00F C00R C010 C011 174.2(4)
C00H C00Q C01B C00X 72.9(5)
C00H C00Q C01B C01J -157.8(4)
C00I C00J C01K C01T 53.8(5)
C00I C00L C00Q C00H 1.1(6)
C00I C00L C00Q C01B -176.0(4)
C00I C00T C00Z C00H -2.6(6)
C00J C00I C00L C00Q 174.2(4)
C00J C00I C00T C00N 7.5(6)
C00J C00I C00T C00Z -173.3(4)
C00K C00P C012 C00Y -4.1(6)
C00K C00P C01A C01E 34.5(7)
C00K C00U C00W C00Y -1.0(6)
C00K C00U C00W C01G -175.5(4)
C00L C00I C00J C00C 126.6(4)
C00L C00I C00J C01K -105.4(4)
C00L C00I C00T C00N -178.8(4)
C00L C00I C00T C00Z 0.4(5)
C00L C00Q C01B C00X -110.0(4)
C00L C00Q C01B C01J 19.4(6)
C00M C010 C011 C01F 25.3(7)
C00M C01G C01O C01X 60.8(6)
C00N C00T C00Z C00H 176.7(4)
C00O C00X C013 C019 -2.4(6)
C00O C00X C01B C00Q -73.4(4)
C00O C00X C01B C01J 157.3(4)
C00O C015 C01C C00H -1.0(7)
C00O C016 C017 C019 1.0(6)
C00O C016 C017 C01P -176.7(4)
C00P C00K C00U C00W 0.7(6)
C00P C00K C01N C014 -70.9(5)
C00P C00K C01N C01L 159.9(4)
C00P C01A C01E C01D 1.2(8)
C00Q C00H C00Z C00T 4.0(6)
C00Q C00H C01C C015 -35.6(6)
C00Q C01B C01J C01W 168.2(4)
C00R C00F C00S C00G 145.9(4)
C00R C010 C011 C01F -151.9(4)
C00S C00F C00R C010 -175.0(4)
C00T C00I C00J C00C -59.6(5)
C00T C00I C00J C01K 68.3(5)
C00T C00I C00L C00Q 0.2(6)
C00U C00K C00P C012 1.7(6)
C00U C00K C00P C01A -175.4(4)
C00U C00K C01N C014 110.7(4)
C00U C00K C01N C01L -18.5(6)
C00U C00W C00Y C012 -1.2(6)
C00U C00W C00Y C01F 177.4(4)
C00U C00W C01G C00M -124.9(4)
C00U C00W C01G C01O 107.4(5)
C00V C00B C00F C00R -4.1(5)
C00V C00B C00F C00S 175.3(4)
C00V C00M C010 C00R 1.6(6)
C00V C00M C010 C011 -175.6(4)
C00V C00M C01G C00W 123.7(4)
C00V C00M C01G C01O -108.3(4)
C00W C00Y C012 C00P 3.8(6)
C00W C00Y C01F C011 -26.7(7)
C00W C01G C01O C01X -170.6(5)
C00X C00O C015 C01C 36.5(6)
C00X C00O C016 C017 -4.3(6)
C00X C013 C019 C017 -0.9(6)
C00X C013 C019 C01Q -174.2(4)
C00X C01B C01J C01W -67.1(5)
C00Y C00W C01G C00M 60.8(5)
C00Y C00W C01G C01O -66.9(5)
C00Z C00H C00Q C00L -3.1(6)
C00Z C00H C00Q C01B 174.1(4)
C00Z C00H C01C C015 143.3(4)
C010 C00M C00V C00B -1.6(6)
C010 C00M C01G C00W -62.0(6)
C010 C00M C01G C01O 65.9(5)
C010 C011 C01F C00Y 0.2(7)
C012 C00P C01A C01E -142.7(5)
C012 C00Y C01F C011 151.9(4)
C013 C00X C01B C00Q 105.6(4)
C013 C00X C01B C01J -23.7(6)
C013 C019 C01Q C01I -132.3(4)
C013 C019 C01Q C01V 97.4(5)
C014 C01D C01E C01A -34.4(7)
C014 C01D C01R C01M 3.4(7)
C014 C01H C01I C01M 0.1(7)
C014 C01H C01I C01Q 172.3(4)
C015 C00O C00X C013 -171.8(4)
C015 C00O C00X C01B 7.3(6)
C015 C00O C016 C017 172.5(4)
C016 C00O C00X C013 4.9(6)
C016 C00O C00X C01B -176.1(4)
C016 C00O C015 C01C -140.1(4)
C016 C017 C019 C013 1.6(6)
C016 C017 C019 C01Q 174.3(4)
C016 C017 C01P C01S 155.0(5)
C017 C019 C01Q C01I 54.9(6)
C017 C019 C01Q C01V -75.4(6)
C017 C01P C01S C01M -1.1(9)
C018 C008 C00A C005 -164.6(3)
C018 C008 C00A C00B 69.0(4)
C019 C017 C01P C01S -22.5(8)
C019 C01Q C01V C01Z -156.5(5)
C01A C00P C012 C00Y 173.2(4)
C01B C00X C013 C019 178.6(4)
C01C C00H C00Q C00L 175.8(4)
C01C C00H C00Q C01B -7.0(6)
C01C C00H C00Z C00T -174.9(4)
C01D C014 C01H C01I 3.0(7)
C01D C014 C01N C00K 72.4(5)
C01D C014 C01N C01L -157.8(4)
C01E C01D C01R C01M -174.8(4)
C01F C00Y C012 C00P -174.9(4)
C01G C00M C00V C00B 172.9(4)
C01G C00M C010 C00R -172.6(4)
C01G C00M C010 C011 10.2(6)
C01G C00W C00Y C012 173.1(4)
C01G C00W C00Y C01F -8.2(6)
C01H C014 C01D C01E 173.5(4)
C01H C014 C01D C01R -4.6(6)
C01H C014 C01N C00K -109.6(5)
C01H C014 C01N C01L 20.2(6)
C01H C01I C01M C01R -1.4(6)
C01H C01I C01M C01S 179.9(4)
C01H C01I C01Q C019 133.4(4)
C01H C01I C01Q C01V -97.9(5)
C01I C01M C01R C01D -0.3(7)
C01I C01M C01S C01P 23.9(8)
C01I C01Q C01V C01Z 71.8(6)
C01M C01I C01Q C019 -54.9(6)
C01M C01I C01Q C01V 73.8(5)
C01N C00K C00P C012 -176.7(4)
C01N C00K C00P C01A 6.1(6)
C01N C00K C00U C00W 179.1(4)
C01N C014 C01D C01E -8.4(6)
C01N C014 C01D C01R 173.5(4)
C01N C014 C01H C01I -175.0(4)
C01P C017 C019 C013 179.1(4)
C01P C017 C019 C01Q -8.2(7)
C01Q C01I C01M C01R -173.0(4)
C01Q C01I C01M C01S 8.3(7)
C01R C01D C01E C01A 143.8(5)
C01R C01M C01S C01P -154.9(5)
C01S C01M C01R C01D 178.5(4)
C01U C01L C01N C00K -166.2(4)
C01U C01L C01N C014 67.8(5)

loop_
_smtbx_masks_void_nr
_smtbx_masks_void_average_x
_smtbx_masks_void_average_y
_smtbx_masks_void_average_z
_smtbx_masks_void_volume
_smtbx_masks_void_count_electrons
1 0.000 0.000 0.000 186.6 21.5
2 0.000 0.000 0.500 186.6 21.5
3 0.000 0.262 0.250 41.1 0.0
4 0.000 0.738 0.750 41.1 0.0
5 0.178 0.360 0.870 29.6 5.8
6 0.178 0.640 0.370 29.6 5.9
7 0.227 0.228 0.651 10.9 0.0
8 0.227 0.772 0.151 10.9 0.0
9 0.273 0.272 0.349 10.9 0.0
10 0.273 0.728 0.849 10.9 0.0
11 0.322 0.140 0.130 29.6 5.7
12 0.322 0.860 0.630 29.6 5.7
13 0.500 0.238 0.750 41.1 0.0
14 0.500 0.762 0.250 41.1 0.0
15 0.500 0.500 0.500 186.6 21.5
16 0.500 0.500 0.000 186.6 21.5
17 0.678 0.140 0.370 29.6 5.8
18 0.678 0.860 0.870 29.6 5.7
19 0.727 0.272 0.151 10.9 0.0
20 0.727 0.728 0.651 10.9 0.0
21 0.773 0.228 0.849 10.9 0.0
22 0.773 0.772 0.349 10.9 0.0
23 0.822 0.360 0.630 29.6 5.7
24 0.822 0.640 0.130 29.6 5.7
